data_2230895
loop_
_publ_author_name
'Fan, Guang'
'Sun, Jia-juan'
'Zheng, Min-yan'
'Chen, San-ping'
'Gao, Sheng-Li'

_publ_section_title
;
 Poly[[diaquadi-\m~2~-cyanido-bis(\m~2~-pyrazine-2-carboxylato)dicopper(I)copper(II)]
 dihydrate]
;
_journal_coeditor_code VN2007
_journal_issue 7
_journal_name_full 'Acta Crystallographica Section E'
_journal_page_first m822
_journal_page_last m823
_journal_paper_doi 10.1107/S1600536811019453
_journal_volume 67
_journal_year 2011
_chemical_formula_iupac '[Cu3 (C5 H3 N2 O2)2 (C N)2 (H2 O)2], 2H2 O'
_chemical_formula_moiety 'C12 H10 Cu3 N6 O6, 2(H2 O)'
_chemical_formula_sum 'C12 H14 Cu3 N6 O8'
_chemical_formula_weight 560.91
_chemical_name_systematic
;
Poly[[diaquadi-\m~2~-cyanido-bis(\m~2~-pyrazine-2-\
carboxylato)dicopper(I)copper(II)] dihydrate]
;
_space_group_IT_number 14
_symmetry_cell_setting monoclinic
_symmetry_space_group_name_Hall '-P 2ybc'
_symmetry_space_group_name_H-M 'P 1 21/c 1'
_atom_sites_solution_hydrogens geom
_atom_sites_solution_primary direct
_atom_sites_solution_secondary difmap
_audit_creation_method SHELXL-97
_cell_angle_alpha 90.00
_cell_angle_beta 100.768(3)
_cell_angle_gamma 90.00
_cell_formula_units_Z 2
_cell_length_a 13.8297(4)
_cell_length_b 9.4906(3)
_cell_length_c 7.1272(3)
_cell_measurement_reflns_used 117
_cell_measurement_temperature 296(2)
_cell_measurement_theta_max 19.1
_cell_measurement_theta_min 2.5
_cell_volume 918.99(6)
_computing_cell_refinement 'SAINT (Bruker, 2004)'
_computing_data_collection 'APEX2 (Bruker, 2004)'
_computing_data_reduction 'SAINT (Bruker, 2004)'
_computing_molecular_graphics 'SHELXTL/PC (Sheldrick, 2008)'
_computing_publication_material 'SHELXTL/PC (Sheldrick, 2008)'
_computing_structure_refinement 'SHELXL97 (Sheldrick, 2008)'
_computing_structure_solution 'SHELXS97 (Sheldrick, 2008)'
_diffrn_ambient_temperature 296(2)
_diffrn_measured_fraction_theta_full 0.995
_diffrn_measured_fraction_theta_max 0.995
_diffrn_measurement_device_type 'Bruker SMART APEXII CCD'
_diffrn_measurement_method '\f and \w'
_diffrn_radiation_monochromator graphite
_diffrn_radiation_source 'fine-focus sealed tube'
_diffrn_radiation_type MoK\a
_diffrn_radiation_wavelength 0.71073
_diffrn_reflns_av_R_equivalents 0.0218
_diffrn_reflns_av_sigmaI/netI 0.0284
_diffrn_reflns_limit_h_max 16
_diffrn_reflns_limit_h_min -16
_diffrn_reflns_limit_k_max 11
_diffrn_reflns_limit_k_min -11
_diffrn_reflns_limit_l_max 8
_diffrn_reflns_limit_l_min -7
_diffrn_reflns_number 4141
_diffrn_reflns_theta_full 25.05
_diffrn_reflns_theta_max 25.05
_diffrn_reflns_theta_min 3.62
_exptl_absorpt_coefficient_mu 3.496
_exptl_absorpt_correction_T_max 0.8446
_exptl_absorpt_correction_T_min 0.7213
_exptl_absorpt_correction_type multi-scan
_exptl_absorpt_process_details '(SADABS; Sheldrick, 1996)'
_exptl_crystal_colour red
_exptl_crystal_density_diffrn 2.027
_exptl_crystal_density_method 'not measured'
_exptl_crystal_description block
_exptl_crystal_F_000 558
_exptl_crystal_size_max 0.10
_exptl_crystal_size_mid 0.08
_exptl_crystal_size_min 0.05
_refine_diff_density_max 0.356
_refine_diff_density_min -0.358
_refine_ls_extinction_method none
_refine_ls_goodness_of_fit_ref 0.987
_refine_ls_hydrogen_treatment mixed
_refine_ls_matrix_type full
_refine_ls_number_parameters 145
_refine_ls_number_reflns 1615
_refine_ls_number_restraints 6
_refine_ls_restrained_S_all 0.986
_refine_ls_R_factor_all 0.0397
_refine_ls_R_factor_gt 0.0292
_refine_ls_shift/su_max 0.000
_refine_ls_shift/su_mean 0.000
_refine_ls_structure_factor_coef Fsqd
_refine_ls_weighting_details 'calc w=1/[\s^2^(Fo^2^)+(0.0484P)^2^+1.5206P] where P=(Fo^2^+2Fc^2^)/3'
_refine_ls_weighting_scheme calc
_refine_ls_wR_factor_gt 0.0793
_refine_ls_wR_factor_ref 0.0949
_reflns_number_gt 1269
_reflns_number_total 1615
_reflns_threshold_expression I>2\s(I)
_cod_data_source_file vn2007.cif
_cod_data_source_block I
_cod_original_sg_symbol_H-M 'P 21/c'
_cod_database_code 2230895
_cod_database_fobs_code 2230895

loop_
_symmetry_equiv_pos_as_xyz
'x, y, z'
'-x, y+1/2, -z+1/2'
'-x, -y, -z'
'x, -y-1/2, z-1/2'

loop_
_atom_site_type_symbol
_atom_site_label
_atom_site_fract_x
_atom_site_fract_y
_atom_site_fract_z
_atom_site_U_iso_or_equiv
_atom_site_adp_type
_atom_site_calc_flag
_atom_site_refinement_flags
_atom_site_occupancy
_atom_site_symmetry_multiplicity
_atom_site_disorder_assembly
_atom_site_disorder_group
Cu Cu1 0.5000 0.0000 0.0000 0.0296(2) Uani d S 1 2 . .
Cu Cu2 0.03571(3) 0.00934(4) 0.21527(8) 0.0366(2) Uani d . 1 1 . .
O O1 0.45839(17) 0.1989(2) -0.0394(4) 0.0316(6) Uani d . 1 1 . .
O O2 0.33417(17) 0.3429(2) -0.0167(4) 0.0356(6) Uani d . 1 1 . .
O O3 0.5540(2) 0.0613(3) 0.3263(4) 0.0433(7) Uani d D 1 1 . .
H H3A 0.588(3) -0.001(4) 0.393(6) 0.065 Uiso d D 1 1 . .
H H3B 0.524(3) 0.113(4) 0.390(6) 0.065 Uiso d D 1 1 . .
C C5 0.3724(2) 0.2253(3) -0.0104(5) 0.0258(7) Uani d . 1 1 . .
N N1 0.3627(2) -0.0237(3) 0.0479(5) 0.0297(7) Uani d . 1 1 . .
N N2 0.1722(2) -0.0069(3) 0.1101(5) 0.0330(7) Uani d . 1 1 . .
N N3 -0.0012(2) 0.3197(4) 0.2534(5) 0.0422(8) Uani d . 1 1 . .
C C1 0.3146(2) 0.0996(3) 0.0357(5) 0.0253(7) Uani d . 1 1 . .
C C4 0.3148(3) -0.1381(4) 0.0874(6) 0.0401(10) Uani d . 1 1 . .
H H4 0.3458 -0.2254 0.0941 0.048 Uiso calc R 1 1 . .
C C2 0.2195(2) 0.1067(3) 0.0676(5) 0.0293(8) Uani d . 1 1 . .
H H2 0.1877 0.1935 0.0591 0.035 Uiso calc R 1 1 . .
C C6 0.0122(2) 0.2013(3) 0.2401(5) 0.0288(8) Uani d . 1 1 . .
C C3 0.2199(3) -0.1284(4) 0.1185(6) 0.0405(10) Uani d . 1 1 . .
H H3 0.1881 -0.2100 0.1463 0.049 Uiso calc R 1 1 . .
O O4 0.1922(3) 0.5271(4) 0.1144(8) 0.0884(13) Uani d D 1 1 . .
H H4A 0.229(4) 0.457(5) 0.093(11) 0.133 Uiso d D 1 1 . .
H H4B 0.133(2) 0.495(7) 0.108(13) 0.133 Uiso d D 1 1 . .

loop_
_atom_site_aniso_label
_atom_site_aniso_U_11
_atom_site_aniso_U_22
_atom_site_aniso_U_33
_atom_site_aniso_U_12
_atom_site_aniso_U_13
_atom_site_aniso_U_23
Cu1 0.0222(3) 0.0210(3) 0.0499(4) 0.0014(2) 0.0178(3) 0.0025(2)
Cu2 0.0345(3) 0.0214(3) 0.0572(4) -0.00078(17) 0.0176(2) -0.0008(2)
O1 0.0256(12) 0.0243(12) 0.0487(16) -0.0007(10) 0.0170(11) 0.0041(11)
O2 0.0297(12) 0.0217(13) 0.0564(18) 0.0009(10) 0.0109(12) 0.0014(11)
O3 0.0502(17) 0.0366(16) 0.0452(18) 0.0128(13) 0.0138(14) -0.0037(13)
C5 0.0267(17) 0.0226(17) 0.029(2) -0.0009(13) 0.0070(15) -0.0010(14)
N1 0.0240(14) 0.0234(15) 0.0449(19) 0.0010(12) 0.0147(14) 0.0007(13)
N2 0.0267(15) 0.0260(16) 0.050(2) -0.0008(11) 0.0173(15) 0.0018(13)
N3 0.0386(17) 0.042(2) 0.050(2) 0.0022(15) 0.0172(16) 0.0012(16)
C1 0.0251(16) 0.0212(17) 0.031(2) 0.0003(13) 0.0079(14) -0.0012(14)
C4 0.036(2) 0.0215(18) 0.068(3) 0.0060(15) 0.023(2) 0.0058(18)
C2 0.0248(17) 0.0225(18) 0.042(2) -0.0004(14) 0.0106(16) -0.0012(15)
C6 0.0322(18) 0.0183(17) 0.039(2) 0.0033(14) 0.0139(16) -0.0011(15)
C3 0.0326(19) 0.0267(19) 0.068(3) -0.0008(16) 0.0245(19) 0.0055(19)
O4 0.082(3) 0.077(3) 0.115(4) 0.013(2) 0.043(3) -0.001(3)

loop_
_atom_type_symbol
_atom_type_description
_atom_type_scat_dispersion_real
_atom_type_scat_dispersion_imag
_atom_type_scat_source
C C 0.0033 0.0016 'International Tables Vol C Tables 4.2.6.8 and 6.1.1.4'
H H 0.0000 0.0000 'International Tables Vol C Tables 4.2.6.8 and 6.1.1.4'
Cu Cu 0.3201 1.2651 'International Tables Vol C Tables 4.2.6.8 and 6.1.1.4'
N N 0.0061 0.0033 'International Tables Vol C Tables 4.2.6.8 and 6.1.1.4'
O O 0.0106 0.0060 'International Tables Vol C Tables 4.2.6.8 and 6.1.1.4'

loop_
_geom_angle_atom_site_label_1
_geom_angle_atom_site_label_2
_geom_angle_atom_site_label_3
_geom_angle_site_symmetry_1
_geom_angle_site_symmetry_3
_geom_angle
_geom_angle_publ_flag
O1 Cu1 O1 3_655 . 180.00(14) ?
O1 Cu1 N1 3_655 3_655 82.62(10) ?
O1 Cu1 N1 . 3_655 97.38(10) ?
O1 Cu1 N1 3_655 . 97.38(10) ?
O1 Cu1 N1 . . 82.62(10) ?
N1 Cu1 N1 3_655 . 180.00(3) ?
O1 Cu1 O3 3_655 3_655 86.28(10) ?
O1 Cu1 O3 . 3_655 93.72(10) ?
N1 Cu1 O3 3_655 3_655 89.72(11) ?
N1 Cu1 O3 . 3_655 90.28(11) ?
O1 Cu1 O3 3_655 . 93.72(10) ?
O1 Cu1 O3 . . 86.28(10) ?
N1 Cu1 O3 3_655 . 90.28(11) ?
N1 Cu1 O3 . . 89.72(11) ?
O3 Cu1 O3 3_655 . 180.00(14) ?
C6 Cu2 N3 . 2_545 150.28(16) ?
C6 Cu2 N2 . . 106.34(13) ?
N3 Cu2 N2 2_545 . 103.29(12) ?
C6 Cu2 Cu2 . 3 97.07(12) ?
N3 Cu2 Cu2 2_545 3 91.27(11) ?
N2 Cu2 Cu2 . 3 77.67(9) ?
C5 O1 Cu1 . . 114.9(2) ?
Cu1 O3 H3A . . 115(3) ?
Cu1 O3 H3B . . 126(3) ?
H3A O3 H3B . . 113(3) ?
O2 C5 O1 . . 125.6(3) ?
O2 C5 C1 . . 118.9(3) ?
O1 C5 C1 . . 115.5(3) ?
C4 N1 C1 . . 117.8(3) ?
C4 N1 Cu1 . . 130.8(2) ?
C1 N1 Cu1 . . 111.5(2) ?
C3 N2 C2 . . 117.1(3) ?
C3 N2 Cu2 . . 120.4(2) ?
C2 N2 Cu2 . . 121.4(2) ?
C6 N3 Cu2 . 2 173.8(3) ?
N1 C1 C2 . . 120.7(3) ?
N1 C1 C5 . . 115.4(3) ?
C2 C1 C5 . . 124.0(3) ?
N1 C4 C3 . . 120.6(3) ?
N1 C4 H4 . . 119.7 ?
C3 C4 H4 . . 119.7 ?
N2 C2 C1 . . 121.7(3) ?
N2 C2 H2 . . 119.2 ?
C1 C2 H2 . . 119.2 ?
N3 C6 Cu2 . . 178.9(4) ?
N2 C3 C4 . . 122.2(3) ?
N2 C3 H3 . . 118.9 ?
C4 C3 H3 . . 118.9 ?
H4A O4 H4B . . 107(4) ?

loop_
_geom_bond_atom_site_label_1
_geom_bond_atom_site_label_2
_geom_bond_site_symmetry_2
_geom_bond_distance
_geom_bond_publ_flag
Cu1 O1 3_655 1.978(2) ?
Cu1 O1 . 1.978(2) yes
Cu1 N1 3_655 2.003(3) ?
Cu1 N1 . 2.003(3) yes
Cu1 O3 3_655 2.378(3) ?
Cu1 O3 . 2.378(3) yes
Cu2 C6 . 1.865(3) yes
Cu2 N3 2_545 1.886(4) yes
Cu2 N2 . 2.163(3) yes
Cu2 Cu2 3 3.0481(11) ?
O1 C5 . 1.269(4) ?
O2 C5 . 1.232(4) ?
O3 H3A . 0.844(19) ?
O3 H3B . 0.824(19) ?
C5 C1 . 1.507(4) ?
N1 C4 . 1.329(4) ?
N1 C1 . 1.340(4) ?
N2 C3 . 1.324(5) ?
N2 C2 . 1.326(4) ?
N3 C6 . 1.146(5) ?
N3 Cu2 2 1.886(4) ?
C1 C2 . 1.377(5) ?
C4 C3 . 1.375(5) ?
C4 H4 . 0.9300 ?
C2 H2 . 0.9300 ?
C3 H3 . 0.9300 ?
O4 H4A . 0.86(2) ?
O4 H4B . 0.87(2) ?

loop_
_geom_hbond_atom_site_label_D
_geom_hbond_atom_site_label_H
_geom_hbond_atom_site_label_A
_geom_hbond_site_symmetry_A
_geom_hbond_distance_DH
_geom_hbond_distance_HA
_geom_hbond_distance_DA
_geom_hbond_angle_DHA
O4 H4A O2 . 0.86(2) 2.08(3) 2.910(5) 160(7)
O3 H3B O1 4_566 0.824(19) 2.11(2) 2.883(3) 156(4)
O3 H3A O2 2_645 0.844(19) 1.944(19) 2.783(4) 172(4)
